data_9012531
loop_
_publ_author_name
'Aurivillius, K.'

_publ_section_title
;Least-squares refinement of the crystal structures of orthorhombic HgO and of
 Hg2O2NaI Locality: synthetic
;
_journal_name_full 'Acta Chemica Scandinavica'
_journal_page_first 1305
_journal_page_last 1306
_journal_paper_doi 10.3891/acta.chem.scand.18-1305
_journal_volume 18
_journal_year 1964
_chemical_compound_source Synthetic
_chemical_formula_structural NaIHg2O2
_chemical_formula_sum 'Hg2 I Na O2'
_space_group_IT_number 180
_symmetry_space_group_name_Hall 'P 62 2 (0 0 4)'
_symmetry_space_group_name_H-M 'P 62 2 2'
_cell_angle_alpha 90
_cell_angle_beta 90
_cell_angle_gamma 120
_cell_length_a 6.667
_cell_length_b 6.667
_cell_length_c 10.054
_cell_formula_units_Z 3
_cell_volume 387.017
_database_code_amcsd 0011898
_exptl_crystal_density_diffrn 7.505
_cod_original_formula_sum 'Na I Hg2 O2'
_cod_database_code 9012531
_amcsd_formula_title NaIHg2O2

loop_
_space_group_symop_operation_xyz
x,y,z
x,x-y,1/3-z
x-y,x,1/3+z
y,x,2/3-z
-y,x-y,2/3+z
-x+y,y,-z
-x,-y,z
-x,-x+y,1/3-z
-x+y,-x,1/3+z
-y,-x,2/3-z
y,-x+y,2/3+z
x-y,-y,-z

loop_
_atom_site_label
_atom_site_fract_x
_atom_site_fract_y
_atom_site_fract_z
_atom_site_U_iso_or_equiv
Na 0.00000 0.00000 0.50000 -0.00963
I 0.50000 0.00000 0.00000 0.00545
Hg 0.50000 0.00000 0.33333 0.00215
O 0.15210 0.30420 0.00000 0.00152

loop_
_cod_related_entry_id
_cod_related_entry_database
_cod_related_entry_code
1 AMCSD 0011898
